data_4113308
loop_
_publ_author_name
'Ryo Sekiya'
'Shin-ichi Nishikiori'
'Katsuyuki Ogura'

_publ_contact_author_address
;
Department of Basic Science,
Graduate School of Arts and Sciences,
The University of Tokyo,
Komaba3-8-1, Meguro, Tokyo 153-8902, Japan
;
_publ_contact_author_email csekiya@mail.ecc.u-tokyo.ac.jp
_publ_contact_author_fax +81-3-5454-6569
_publ_contact_author_name 'Sekiya, Ryo'
_publ_contact_author_phone +81-3-5454-6569
_publ_section_title
;
 Crystalline Inclusion Compounds Constructed through Self-Assembly of
 Isonicotinic Acid and Thiocyanato Coordination Bridges
;
_journal_name_full 'Journal of the American Chemical Society'
_journal_page_first 16587
_journal_page_last 16600
_journal_paper_doi 10.1021/ja0463280
_journal_volume 126
_journal_year 2004
_chemical_formula_moiety 'C18.95 H16.60 N4 Ni O4 S2'
_chemical_formula_sum 'C18.95 H16.6 N4 Ni O4 S2'
_chemical_formula_weight 487.19
_chemical_name_systematic
;
catena-bis(N-isonicotinic acid)nickel(II)
-bis(/m-thiocyanato-N,N',S,S')(mesitylene)0.55
;
_space_group_IT_number 2
_symmetry_cell_setting triclinic
_symmetry_space_group_name_Hall '-P 1'
_symmetry_space_group_name_H-M 'P -1'
_atom_sites_solution_hydrogens geom
_atom_sites_solution_primary direct
_atom_sites_solution_secondary difmap
_audit_creation_date 'Apr 19 12:58:11 2002'
_audit_creation_method WinGX
_cell_angle_alpha 101.335(4)
_cell_angle_beta 52.758(5)
_cell_angle_gamma 101.198(8)
_cell_formula_units_Z 2
_cell_length_a 7.1116(9)
_cell_length_b 11.1365(14)
_cell_length_c 16.594(2)
_cell_measurement_temperature 293(2)
_cell_measurement_theta_max 29.83
_cell_measurement_theta_min 1.55
_cell_volume 1021.0(2)
_computing_cell_refinement RAPID-AUTO
_computing_data_collection RAPID-AUTO
_computing_structure_refinement 'SHELXL-97 (Sheldrick, 1997)'
_computing_structure_solution 'SHELXS-97 (Sheldrick, 1997)'
_diffrn_ambient_temperature 293(2)
_diffrn_measurement_device_type 'Rigaku RAXIS-RAPID'
_diffrn_measurement_method \w
_diffrn_radiation_monochromator graphite
_diffrn_radiation_type MoK\a
_diffrn_radiation_wavelength 0.71069
_diffrn_reflns_av_R_equivalents 0.0352
_diffrn_reflns_av_sigmaI/netI 0.0242
_diffrn_reflns_limit_h_max 0
_diffrn_reflns_limit_h_min -9
_diffrn_reflns_limit_k_max 15
_diffrn_reflns_limit_k_min -14
_diffrn_reflns_limit_l_max 18
_diffrn_reflns_limit_l_min -23
_diffrn_reflns_number 5169
_diffrn_reflns_theta_max 29.83
_diffrn_reflns_theta_min 1.55
_exptl_absorpt_coefficient_mu 1.189
_exptl_absorpt_correction_T_max 1
_exptl_absorpt_correction_T_min 0.8262
_exptl_absorpt_correction_type numerical
_exptl_crystal_colour green
_exptl_crystal_density_diffrn 1.585
_exptl_crystal_description block
_exptl_crystal_F_000 501
_exptl_crystal_size_max 0.40
_exptl_crystal_size_mid 0.20
_exptl_crystal_size_min 0.20
_refine_diff_density_max 1.605
_refine_diff_density_min -1.124
_refine_diff_density_rms 0.245
_refine_ls_extinction_method none
_refine_ls_goodness_of_fit_obs 1.109
_refine_ls_hydrogen_treatment mixed
_refine_ls_matrix_type full
_refine_ls_number_parameters 229
_refine_ls_number_reflns 5169
_refine_ls_number_restraints 0
_refine_ls_restrained_S_all 1.109
_refine_ls_R_factor_all 0.0903
_refine_ls_R_factor_obs 0.0731
_refine_ls_shift/esd_max 0.00
_refine_ls_shift/esd_mean 0.00
_refine_ls_structure_factor_coef Fsqd
_refine_ls_weighting_details 'calc w=1/[\s^2^(Fo^2^)+(0.1599P)^2^+1.0997P] where P=(Fo^2^+2Fc^2^)/3'
_refine_ls_weighting_scheme calc
_refine_ls_wR_factor_all 0.2563
_refine_ls_wR_factor_obs 0.2367
_reflns_number_observed 4051
_reflns_number_total 5169
_reflns_observed_criterion >2sigma(I)
_cod_data_source_file ja0463280si20040622_121003.cif
_cod_data_source_block mesitylene
_cod_original_cell_volume 1021.1(2)
_cod_original_formula_sum 'C18.95 H16.60 N4 Ni O4 S2'
_cod_database_code 4113308

loop_
_symmetry_equiv_pos_as_xyz
'x, y, z'
'-x, -y, -z'

loop_
_atom_site_aniso_label
_atom_site_aniso_U_11
_atom_site_aniso_U_22
_atom_site_aniso_U_33
_atom_site_aniso_U_23
_atom_site_aniso_U_13
_atom_site_aniso_U_12
C1 0.042(2) 0.0324(18) 0.041(2) 0.0015(15) -0.0276(17) 0.0028(15)
C2 0.044(2) 0.0261(16) 0.042(2) 0.0027(14) -0.0296(17) 0.0032(14)
C11 0.055(3) 0.081(4) 0.042(2) -0.009(2) -0.034(2) 0.024(3)
C12 0.057(3) 0.083(4) 0.049(3) -0.009(3) -0.039(2) 0.025(3)
C13 0.051(2) 0.055(3) 0.042(2) -0.0028(19) -0.033(2) 0.009(2)
C14 0.051(3) 0.094(4) 0.041(2) -0.001(3) -0.029(2) 0.012(3)
C15 0.046(3) 0.089(4) 0.043(2) -0.008(2) -0.030(2) 0.016(3)
C16 0.061(3) 0.059(3) 0.047(2) -0.006(2) -0.039(2) 0.011(2)
C21 0.054(3) 0.059(3) 0.051(3) -0.014(2) -0.039(2) 0.015(2)
C22 0.055(3) 0.059(3) 0.053(3) -0.008(2) -0.040(2) 0.011(2)
C23 0.051(2) 0.043(2) 0.039(2) -0.0001(17) -0.0309(19) 0.0013(18)
C24 0.064(3) 0.056(3) 0.053(3) -0.017(2) -0.043(2) 0.023(2)
C25 0.061(3) 0.053(3) 0.056(3) -0.013(2) -0.044(2) 0.019(2)
C26 0.062(3) 0.049(3) 0.045(2) -0.0006(19) -0.039(2) 0.004(2)
N1 0.050(2) 0.0240(15) 0.051(2) 0.0005(13) -0.0332(17) 0.0060(13)
N2 0.051(2) 0.0299(16) 0.057(2) -0.0013(15) -0.0377(19) 0.0052(14)
N11 0.051(2) 0.049(2) 0.0408(18) -0.0030(15) -0.0331(17) 0.0107(16)
N21 0.053(2) 0.0351(17) 0.048(2) -0.0061(15) -0.0362(18) 0.0077(15)
O11 0.072(3) 0.098(3) 0.055(2) -0.017(2) -0.050(2) 0.026(2)
O12 0.062(2) 0.108(4) 0.047(2) -0.019(2) -0.0370(19) 0.018(2)
O21 0.082(3) 0.079(3) 0.056(2) -0.021(2) -0.050(2) 0.028(2)
O22 0.071(3) 0.105(4) 0.059(2) -0.019(2) -0.050(2) 0.018(2)
S1 0.0514(7) 0.0291(5) 0.0666(8) -0.0002(5) -0.0319(6) 0.0120(4)
S2 0.0492(6) 0.0262(5) 0.0734(8) 0.0023(5) -0.0387(6) 0.0074(4)
Ni1 0.0458(4) 0.0244(3) 0.0404(4) -0.0028(3) -0.0311(3) 0.0082(3)
Ni2 0.0496(4) 0.0227(3) 0.0456(4) -0.0046(3) -0.0344(4) 0.0081(3)

loop_
_atom_site_label
_atom_site_type_symbol
_atom_site_fract_x
_atom_site_fract_y
_atom_site_fract_z
_atom_site_U_iso_or_equiv
_atom_site_thermal_displace_type
_atom_site_occupancy
_atom_site_symmetry_multiplicity
_atom_site_calc_flag
_atom_site_refinement_flags
C1 C -0.2877(8) 0.2327(4) 0.0781(3) 0.0371(8) Uani 1 1 d .
C2 C 0.2665(7) 0.2755(3) -0.0410(3) 0.0346(8) Uani 1 1 d .
C11 C 0.1409(10) 0.0046(6) 0.1402(4) 0.0557(13) Uani 1 1 d .
H11 H 0.2792 -0.0202 0.0787 0.067 Uiso 1 1 calc R
C12 C 0.1380(10) 0.0301(6) 0.2260(4) 0.0576(13) Uani 1 1 d .
H12 H 0.2735 0.0251 0.2212 0.069 Uiso 1 1 calc R
C13 C -0.0662(8) 0.0627(5) 0.3179(4) 0.0459(10) Uani 1 1 d .
C14 C -0.2632(10) 0.0652(7) 0.3212(4) 0.0618(14) Uani 1 1 d .
H14 H -0.4068 0.0837 0.3827 0.074 Uiso 1 1 calc R
C15 C -0.2458(9) 0.0401(6) 0.2321(4) 0.0579(14) Uani 1 1 d .
H15 H -0.3809 0.0415 0.2356 0.069 Uiso 1 1 calc R
C16 C -0.0677(9) 0.0988(5) 0.4094(4) 0.0517(11) Uani 1 1 d .
C21 C -0.1627(9) 0.4353(5) 0.8642(4) 0.0518(12) Uani 1 1 d .
H21 H -0.2793 0.485 0.9163 0.062 Uiso 1 1 calc R
C22 C -0.1803(9) 0.3804(5) 0.7860(4) 0.0518(11) Uani 1 1 d .
H22 H -0.3042 0.394 0.7853 0.062 Uiso 1 1 calc R
C23 C -0.0090(8) 0.3051(4) 0.7093(3) 0.0430(9) Uani 1 1 d .
C24 C 0.1775(10) 0.2913(5) 0.7114(4) 0.0530(12) Uani 1 1 d .
H24 H 0.2976 0.243 0.6596 0.064 Uiso 1 1 calc R
C25 C 0.1823(10) 0.3504(5) 0.7916(4) 0.0520(11) Uani 1 1 d .
H25 H 0.3083 0.3415 0.7925 0.062 Uiso 1 1 calc R
C26 C -0.0273(9) 0.2394(5) 0.6264(4) 0.0488(11) Uani 1 1 d .
N1 N -0.2159(7) 0.1382(3) 0.0577(3) 0.0395(8) Uani 1 1 d .
N2 N 0.1972(7) 0.3697(3) -0.0255(3) 0.0432(8) Uani 1 1 d .
N11 N -0.0449(7) 0.0140(4) 0.1414(3) 0.0433(8) Uani 1 1 d .
N21 N 0.0119(7) 0.4205(3) 0.8685(3) 0.0423(8) Uani 1 1 d .
O11 O 0.1213(7) 0.0918(5) 0.3987(3) 0.0686(12) Uani 1 1 d .
H211 H 0.1022 0.1136 0.4532 0.103 Uiso 1 1 calc R
O12 O -0.2545(7) 0.1339(5) 0.4917(3) 0.0720(12) Uani 1 1 d .
O21 O 0.1420(8) 0.1804(4) 0.5524(3) 0.0674(11) Uani 1 1 d .
O22 O -0.2170(8) 0.2463(5) 0.6370(3) 0.0738(13) Uani 1 1 d .
H222 H -0.211 0.2075 0.5882 0.111 Uiso 1 1 calc R
S1 S -0.3868(2) 0.36742(10) 0.10726(11) 0.0504(3) Uani 1 1 d .
S2 S 0.3693(2) 0.14383(10) -0.06767(11) 0.0478(3) Uani 1 1 d .
Ni1 Ni 0 0 0 0.0334(2) Uani 1 2 d S
Ni2 Ni 0 0.5 0 0.0359(2) Uani 1 2 d S

loop_
_atom_type_symbol
_atom_type_description
_atom_type_scat_dispersion_real
_atom_type_scat_dispersion_imag
_atom_type_scat_source
C C 0.0033 0.0016 'International Tables Vol C Tables 4.2.6.8 and 6.1.1.4'
H H 0 0 'International Tables Vol C Tables 4.2.6.8 and 6.1.1.4'
N N 0.0061 0.0033 'International Tables Vol C Tables 4.2.6.8 and 6.1.1.4'
O O 0.0106 0.006 'International Tables Vol C Tables 4.2.6.8 and 6.1.1.4'
S S 0.1246 0.1234 'International Tables Vol C Tables 4.2.6.8 and 6.1.1.4'
Ni Ni 0.3393 1.1124 'International Tables Vol C Tables 4.2.6.8 and 6.1.1.4'

loop_
_geom_angle_atom_site_label_1
_geom_angle_atom_site_label_2
_geom_angle_atom_site_label_3
_geom_angle
_geom_angle_site_symmetry_1
_geom_angle_site_symmetry_3
N1 C1 S1 179.2(4) . .
N2 C2 S2 177.6(4) . .
N11 C11 C12 123.1(5) . .
C13 C12 C11 119.4(4) . .
C12 C13 C14 118.0(4) . .
C12 C13 C16 120.1(4) . .
C14 C13 C16 121.9(5) . .
C13 C14 C15 119.3(5) . .
N11 C15 C14 123.2(5) . .
O12 C16 O11 124.3(5) . .
O12 C16 C13 118.7(4) . .
O11 C16 C13 117.1(5) . .
N21 C21 C22 123.5(5) . .
C23 C22 C21 118.3(4) . .
C22 C23 C24 118.9(4) . .
C22 C23 C26 120.1(4) . .
C24 C23 C26 121.0(4) . .
C25 C24 C23 118.9(4) . .
N21 C25 C24 122.6(4) . .
O21 C26 O22 124.6(5) . .
O21 C26 C23 118.9(4) . .
O22 C26 C23 116.5(4) . .
C1 N1 Ni1 164.1(4) . .
C2 N2 Ni2 162.7(3) . .
C11 N11 C15 116.7(4) . .
C11 N11 Ni1 119.2(3) . .
C15 N11 Ni1 123.9(3) . .
C21 N21 C25 117.7(4) . .
C21 N21 Ni2 119.0(3) . 1_556
C25 N21 Ni2 123.1(3) . 1_556
C1 S1 Ni2 100.59(16) . .
C2 S2 Ni1 101.31(15) . .
N1 Ni1 N1 180.00(11) 2 .
N1 Ni1 N11 89.83(15) 2 2
N1 Ni1 N11 90.17(15) . 2
N1 Ni1 N11 90.17(15) 2 .
N1 Ni1 N11 89.83(15) . .
N11 Ni1 N11 180.0(2) 2 .
N1 Ni1 S2 86.12(11) 2 .
N1 Ni1 S2 93.88(11) . .
N11 Ni1 S2 90.41(12) 2 .
N11 Ni1 S2 89.59(12) . .
N1 Ni1 S2 93.88(11) 2 2
N1 Ni1 S2 86.12(11) . 2
N11 Ni1 S2 89.58(12) 2 2
N11 Ni1 S2 90.42(12) . 2
S2 Ni1 S2 180.00(4) . 2
N2 Ni2 N2 180 2_565 .
N2 Ni2 N21 89.73(15) 2_565 2_566
N2 Ni2 N21 90.27(15) . 2_566
N2 Ni2 N21 90.27(15) 2_565 1_554
N2 Ni2 N21 89.73(15) . 1_554
N21 Ni2 N21 180.00(11) 2_566 1_554
N2 Ni2 S1 87.30(12) 2_565 .
N2 Ni2 S1 92.70(12) . .
N21 Ni2 S1 91.49(11) 2_566 .
N21 Ni2 S1 88.51(11) 1_554 .
N2 Ni2 S1 92.70(12) 2_565 2_565
N2 Ni2 S1 87.30(12) . 2_565
N21 Ni2 S1 88.51(11) 2_566 2_565
N21 Ni2 S1 91.49(11) 1_554 2_565
S1 Ni2 S1 180.00(4) . 2_565

loop_
_geom_bond_atom_site_label_1
_geom_bond_atom_site_label_2
_geom_bond_distance
_geom_bond_site_symmetry_2
C1 N1 1.158(5) .
C1 S1 1.642(4) .
C2 N2 1.162(5) .
C2 S2 1.628(4) .
C11 N11 1.333(6) .
C11 C12 1.384(6) .
C12 C13 1.368(7) .
C13 C14 1.375(7) .
C13 C16 1.487(6) .
C14 C15 1.380(7) .
C15 N11 1.334(6) .
C16 O12 1.256(6) .
C16 O11 1.262(6) .
C21 N21 1.328(6) .
C21 C22 1.388(6) .
C22 C23 1.381(7) .
C23 C24 1.385(6) .
C23 C26 1.493(6) .
C24 C25 1.381(6) .
C25 N21 1.345(6) .
C26 O21 1.261(6) .
C26 O22 1.267(6) .
N1 Ni1 2.050(4) .
N2 Ni2 2.020(4) .
N11 Ni1 2.145(4) .
N21 Ni2 2.145(4) 1_556
S1 Ni2 2.5385(13) .
S2 Ni1 2.4956(12) .
Ni1 N1 2.050(4) 2
Ni1 N11 2.145(4) 2
Ni1 S2 2.4956(12) 2
Ni2 N2 2.020(4) 2_565
Ni2 N21 2.145(4) 2_566
Ni2 N21 2.145(4) 1_554
Ni2 S1 2.5385(13) 2_565

loop_
_geom_hbond_atom_site_label_D
_geom_hbond_atom_site_label_H
_geom_hbond_atom_site_label_A
_geom_hbond_distance_DH
_geom_hbond_distance_HA
_geom_hbond_distance_DA
_geom_hbond_angle_DHA
_geom_hbond_site_symmetry_A
_geom_hbond_publ_flag
O11 H211 O21 0.8200 1.8300 2.629(7) 165.00 1_555 yes
O22 H222 O12 0.8200 1.8200 2.629(7) 168.00 1_555 yes
